data_2204348
loop_
_publ_author_name
'Wang, Li-Shi'
'Zhang, Jin-Feng'
'Yang, Shi-Ping'

_publ_section_title
;
 <i>catena</i>-Poly[[silver(I)-\m-4,4'-bipyridine-\k^2^<i>N</i>:<i>N</i>']
 perchlorate]
;
_journal_issue 10
_journal_name_full 'Acta Crystallographica Section E'
_journal_page_first m1484
_journal_page_last m1486
_journal_paper_doi 10.1107/S1600536804023141
_journal_volume 60
_journal_year 2004
_chemical_formula_iupac '[Ag (C10 H8 N2)] Cl O4'
_chemical_formula_moiety 'C10 H8 Ag N2 +, Cl O4 -'
_chemical_formula_sum 'C10 H8 Ag Cl N2 O4'
_chemical_formula_weight 363.51
_chemical_name_systematic
;
catena-Poly[[silver(I)-\m-4,4'-bipyridine-\k^2^N:N'] perchlorate]
;
_space_group_IT_number 2
_symmetry_cell_setting triclinic
_symmetry_space_group_name_Hall '-P 1'
_symmetry_space_group_name_H-M 'P -1'
_atom_sites_solution_hydrogens geom
_atom_sites_solution_primary direct
_atom_sites_solution_secondary difmap
_audit_creation_method SHELXL-97
_cell_angle_alpha 80.350(10)
_cell_angle_beta 74.640(10)
_cell_angle_gamma 73.480(10)
_cell_formula_units_Z 2
_cell_length_a 8.181(8)
_cell_length_b 8.747(4)
_cell_length_c 8.921(7)
_cell_measurement_reflns_used 25
_cell_measurement_temperature 293(2)
_cell_measurement_theta_max 27.00
_cell_measurement_theta_min 2.00
_cell_volume 587.2(8)
_computing_cell_refinement 'R3m Software'
_computing_data_collection 'R3m Software (Siemens, 1990)'
_computing_data_reduction 'SHELXTL-Plus (Sheldrick, 1990)'
_computing_molecular_graphics 'SHELXTL (Sheldrick, 1998)'
_computing_publication_material SHELXL97
_computing_structure_refinement 'SHELXL97 (Sheldrick, 1997)'
_computing_structure_solution 'SHELXS97 (Sheldrick, 1997)'
_diffrn_ambient_temperature 293(2)
_diffrn_measured_fraction_theta_full 0.992
_diffrn_measured_fraction_theta_max 0.992
_diffrn_measurement_device_type 'Siemens R3m'
_diffrn_measurement_method \w
_diffrn_radiation_monochromator graphite
_diffrn_radiation_source 'fine-focus sealed tube'
_diffrn_radiation_type MoK\a
_diffrn_radiation_wavelength 0.71073
_diffrn_reflns_av_R_equivalents 0.0140
_diffrn_reflns_av_sigmaI/netI 0.0200
_diffrn_reflns_limit_h_max 11
_diffrn_reflns_limit_h_min 0
_diffrn_reflns_limit_k_max 12
_diffrn_reflns_limit_k_min -11
_diffrn_reflns_limit_l_max 12
_diffrn_reflns_limit_l_min -12
_diffrn_reflns_number 3411
_diffrn_reflns_theta_full 29.99
_diffrn_reflns_theta_max 29.99
_diffrn_reflns_theta_min 3.13
_diffrn_standards_decay_% 0
_diffrn_standards_interval_count 118
_diffrn_standards_number 2
_exptl_absorpt_coefficient_mu 1.951
_exptl_absorpt_correction_T_max 0.836
_exptl_absorpt_correction_T_min 0.725
_exptl_absorpt_correction_type psi-scan
_exptl_absorpt_process_details '(North et al., 1968)'
_exptl_crystal_colour colourless
_exptl_crystal_density_diffrn 2.056
_exptl_crystal_density_method 'not measured'
_exptl_crystal_description block
_exptl_crystal_F_000 356
_exptl_crystal_size_max 0.21
_exptl_crystal_size_mid 0.15
_exptl_crystal_size_min 0.10
_refine_diff_density_max 1.016
_refine_diff_density_min -1.074
_refine_ls_extinction_method none
_refine_ls_goodness_of_fit_ref 1.074
_refine_ls_hydrogen_treatment constr
_refine_ls_matrix_type full
_refine_ls_number_parameters 168
_refine_ls_number_reflns 3400
_refine_ls_number_restraints 74
_refine_ls_restrained_S_all 1.181
_refine_ls_R_factor_all 0.0573
_refine_ls_R_factor_gt 0.0452
_refine_ls_shift/su_max 0.002
_refine_ls_shift/su_mean 0.000
_refine_ls_structure_factor_coef Fsqd
_refine_ls_weighting_scheme calc
_refine_ls_wR_factor_gt 0.1237
_refine_ls_wR_factor_ref 0.1330
_reflns_number_gt 2770
_reflns_number_total 3400
_reflns_threshold_expression I>2\s(I)
_cod_data_source_file hb6096.cif
_cod_data_source_block I
_cod_database_code 2204348
_cod_database_fobs_code 2204348

loop_
_symmetry_equiv_pos_as_xyz
'x, y, z'
'-x, -y, -z'

loop_
_atom_site_label
_atom_site_fract_x
_atom_site_fract_y
_atom_site_fract_z
_atom_site_U_iso_or_equiv
_atom_site_adp_type
_atom_site_calc_flag
_atom_site_refinement_flags
_atom_site_occupancy
_atom_site_disorder_assembly
_atom_site_disorder_group
_atom_site_type_symbol
Ag 0.09504(5) 0.07256(4) 0.12530(4) 0.05221(16) Uani d . 1 . . Ag
N1 0.0902(5) -0.1038(4) 0.3242(4) 0.0426(8) Uani d . 1 . . N
N2 0.0907(5) -0.7349(4) 0.9414(4) 0.0414(7) Uani d . 1 . . N
C1 -0.0564(6) -0.1439(5) 0.4019(5) 0.0418(9) Uani d . 1 . . C
H1 -0.1601 -0.0902 0.3718 0.050 Uiso calc R 1 . . H
C2 -0.0614(5) -0.2632(5) 0.5272(5) 0.0412(9) Uani d . 1 . . C
H2 -0.1673 -0.2875 0.5781 0.049 Uiso calc R 1 . . H
C3 0.0903(5) -0.3460(4) 0.5764(4) 0.0340(7) Uani d . 1 . . C
C4 0.2414(6) -0.2971(6) 0.4980(6) 0.0541(12) Uani d . 1 . . C
H4 0.3458 -0.3442 0.5293 0.065 Uiso calc R 1 . . H
C5 0.2368(7) -0.1789(7) 0.3737(7) 0.0589(13) Uani d . 1 . . C
H5 0.3401 -0.1502 0.3222 0.071 Uiso calc R 1 . . H
C6 -0.0580(6) -0.6386(5) 0.9124(5) 0.0408(8) Uani d . 1 . . C
H6 -0.1632 -0.6581 0.9723 0.049 Uiso calc R 1 . . H
C7 -0.0642(5) -0.5106(5) 0.7973(5) 0.0371(8) Uani d . 1 . . C
H7 -0.1717 -0.4468 0.7816 0.045 Uiso calc R 1 . . H
C8 0.0910(5) -0.4774(4) 0.7048(4) 0.0334(7) Uani d . 1 . . C
C9 0.2464(6) -0.5784(6) 0.7388(6) 0.0478(10) Uani d . 1 . . C
H9 0.3538 -0.5610 0.6823 0.057 Uiso calc R 1 . . H
C10 0.2410(6) -0.7027(6) 0.8548(6) 0.0516(11) Uani d . 1 . . C
H10 0.3463 -0.7679 0.8745 0.062 Uiso calc R 1 . . H
Cl1 0.4563(6) -0.1999(5) -0.1695(5) 0.0547(9) Uani d PD 0.50 A 1 Cl
O1 0.2814(10) -0.1305(12) -0.1853(12) 0.071(3) Uiso d PD 0.50 A 1 O
O2 0.5292(12) -0.3070(11) -0.2918(11) 0.078(3) Uiso d PD 0.50 A 1 O
O3 0.5678(15) -0.1010(15) -0.1919(17) 0.095(4) Uiso d PD 0.50 A 1 O
O4 0.4559(17) -0.2951(15) -0.0276(11) 0.124(5) Uiso d PD 0.50 A 1 O
Cl1' 0.4574(6) -0.1621(5) -0.2192(6) 0.0594(10) Uani d PD 0.50 B 2 Cl
O1' 0.2816(9) -0.1015(11) -0.1394(11) 0.067(2) Uiso d PD 0.50 B 2 O
O2' 0.5049(16) -0.3281(10) -0.2176(16) 0.101(4) Uiso d PD 0.50 B 2 O
O3' 0.5687(15) -0.1212(16) -0.1418(16) 0.097(5) Uiso d PD 0.50 B 2 O
O4' 0.4835(16) -0.0826(14) -0.3701(10) 0.108(4) Uiso d PD 0.50 B 2 O

loop_
_atom_site_aniso_label
_atom_site_aniso_U_11
_atom_site_aniso_U_22
_atom_site_aniso_U_33
_atom_site_aniso_U_12
_atom_site_aniso_U_13
_atom_site_aniso_U_23
Ag 0.0681(3) 0.0415(2) 0.0429(2) -0.01801(16) -0.01738(16) 0.02200(14)
N1 0.051(2) 0.0345(16) 0.0378(16) -0.0112(14) -0.0133(15) 0.0137(13)
N2 0.0487(19) 0.0386(17) 0.0345(16) -0.0153(14) -0.0123(14) 0.0146(13)
C1 0.045(2) 0.038(2) 0.0371(19) -0.0066(16) -0.0148(16) 0.0114(16)
C2 0.0353(19) 0.045(2) 0.0374(19) -0.0110(16) -0.0084(15) 0.0132(16)
C3 0.0381(18) 0.0289(16) 0.0308(16) -0.0088(14) -0.0072(14) 0.0079(13)
C4 0.040(2) 0.057(3) 0.059(3) -0.0164(19) -0.017(2) 0.028(2)
C5 0.046(2) 0.059(3) 0.066(3) -0.023(2) -0.017(2) 0.031(2)
C6 0.041(2) 0.039(2) 0.0393(19) -0.0169(16) -0.0079(16) 0.0119(16)
C7 0.0342(18) 0.0334(17) 0.0384(18) -0.0076(14) -0.0090(14) 0.0105(14)
C8 0.0374(18) 0.0309(16) 0.0281(15) -0.0078(14) -0.0084(13) 0.0081(13)
C9 0.0344(19) 0.051(2) 0.048(2) -0.0105(17) -0.0105(17) 0.0227(19)
C10 0.040(2) 0.052(3) 0.051(2) -0.0060(19) -0.0145(18) 0.024(2)
Cl1 0.0370(13) 0.049(2) 0.071(2) -0.0148(13) -0.0116(14) 0.0168(14)
Cl1' 0.0367(13) 0.050(2) 0.088(3) -0.0129(13) -0.0202(18) 0.0141(17)

loop_
_atom_type_symbol
_atom_type_description
_atom_type_scat_dispersion_real
_atom_type_scat_dispersion_imag
_atom_type_scat_source
C C 0.0033 0.0016 'International Tables Vol C Tables 4.2.6.8 and 6.1.1.4'
H H 0.0000 0.0000 'International Tables Vol C Tables 4.2.6.8 and 6.1.1.4'
Ag Ag -0.8971 1.1015 'International Tables Vol C Tables 4.2.6.8 and 6.1.1.4'
Cl Cl 0.1484 0.1585 'International Tables Vol C Tables 4.2.6.8 and 6.1.1.4'
N N 0.0061 0.0033 'International Tables Vol C Tables 4.2.6.8 and 6.1.1.4'
O O 0.0106 0.0060 'International Tables Vol C Tables 4.2.6.8 and 6.1.1.4'

loop_
_geom_angle_atom_site_label_1
_geom_angle_atom_site_label_2
_geom_angle_atom_site_label_3
_geom_angle_site_symmetry_1
_geom_angle_site_symmetry_3
_geom_angle
_geom_angle_publ_flag
N2 Ag N1 1_564 . 174.77(14) yes
C1 N1 C5 . . 117.4(4) ?
C1 N1 Ag . . 121.7(3) ?
C5 N1 Ag . . 120.9(3) ?
C6 N2 C10 . . 117.3(3) ?
C6 N2 Ag . 1_546 122.3(3) ?
C10 N2 Ag . 1_546 120.4(3) ?
N1 C1 C2 . . 122.7(4) ?
N1 C1 H1 . . 118.6 ?
C2 C1 H1 . . 118.6 ?
C3 C2 C1 . . 120.5(4) ?
C3 C2 H2 . . 119.7 ?
C1 C2 H2 . . 119.7 ?
C2 C3 C4 . . 115.9(4) ?
C2 C3 C8 . . 122.0(4) ?
C4 C3 C8 . . 122.2(4) ?
C5 C4 C3 . . 120.3(4) ?
C5 C4 H4 . . 119.8 ?
C3 C4 H4 . . 119.8 ?
N1 C5 C4 . . 123.0(4) ?
N1 C5 H5 . . 118.5 ?
C4 C5 H5 . . 118.5 ?
N2 C6 C7 . . 123.3(4) ?
N2 C6 H6 . . 118.4 ?
C7 C6 H6 . . 118.4 ?
C6 C7 C8 . . 120.0(4) ?
C6 C7 H7 . . 120.0 ?
C8 C7 H7 . . 120.0 ?
C7 C8 C9 . . 115.9(3) ?
C7 C8 C3 . . 121.7(3) ?
C9 C8 C3 . . 122.4(4) ?
C10 C9 C8 . . 120.4(4) ?
C10 C9 H9 . . 119.8 ?
C8 C9 H9 . . 119.8 ?
N2 C10 C9 . . 123.1(4) ?
N2 C10 H10 . . 118.5 ?
C9 C10 H10 . . 118.5 ?
O3 Cl1 O4 . . 110.5(8) ?
O3 Cl1 O1 . . 118.7(7) ?
O4 Cl1 O1 . . 109.8(7) ?
O3 Cl1 O2 . . 106.4(7) ?
O4 Cl1 O2 . . 106.9(7) ?
O1 Cl1 O2 . . 103.5(6) ?
O2' Cl1' O4' . . 113.1(7) ?
O2' Cl1' O1' . . 113.0(7) ?
O4' Cl1' O1' . . 108.6(6) ?
O2' Cl1' O3' . . 107.1(7) ?
O4' Cl1' O3' . . 106.6(7) ?
O1' Cl1' O3' . . 108.0(7) ?

loop_
_geom_bond_atom_site_label_1
_geom_bond_atom_site_label_2
_geom_bond_site_symmetry_2
_geom_bond_distance
_geom_bond_publ_flag
Ag N2 1_564 2.145(3) yes
Ag N1 . 2.147(3) yes
N1 C1 . 1.326(6) ?
N1 C5 . 1.342(6) ?
N2 C6 . 1.329(6) ?
N2 C10 . 1.345(6) ?
N2 Ag 1_546 2.145(3) ?
C1 C2 . 1.396(5) ?
C1 H1 . 0.9300 ?
C2 C3 . 1.389(6) ?
C2 H2 . 0.9300 ?
C3 C4 . 1.394(6) ?
C3 C8 . 1.480(5) ?
C4 C5 . 1.384(6) ?
C4 H4 . 0.9300 ?
C5 H5 . 0.9300 ?
C6 C7 . 1.386(5) ?
C6 H6 . 0.9300 ?
C7 C8 . 1.397(5) ?
C7 H7 . 0.9300 ?
C8 C9 . 1.401(6) ?
C9 C10 . 1.372(6) ?
C9 H9 . 0.9300 ?
C10 H10 . 0.9300 ?
Cl1 O3 . 1.384(8) ?
Cl1 O4 . 1.393(8) ?
Cl1 O1 . 1.422(7) ?
Cl1 O2 . 1.451(8) ?
Cl1' O2' . 1.391(8) ?
Cl1' O4' . 1.400(8) ?
Cl1' O1' . 1.416(7) ?
Cl1' O3' . 1.427(8) ?
